data_2012228
loop_
_publ_author_name
'Usman, Anwar'
'Razak, Ibrahim Abdul'
'Chantrapromma, Suchada'
'Fun, Hoong-Kun'
'Sarkar, Tarun K.'
'Basak, Sankar'
'Nigam, Gur Dayal'

_publ_section_title
;Methyl
 (<i>SR</i>)-10-chloro-1,2,3,4,5,6-hexahydro-6-hydroxy-8-methoxy-1-methyl-1,9-phenanthroline-6-carboxylate
;
_journal_issue 9
_journal_name_full 'Acta Crystallographica Section C'
_journal_page_first 1116
_journal_page_last 1117
_journal_paper_doi 10.1107/S0108270101010770
_journal_volume 57
_journal_year 2001
_chemical_formula_moiety 'C16 H19 Cl N2 O4'
_chemical_formula_sum 'C16 H19 Cl N2 O4'
_chemical_formula_weight 338.78
_chemical_melting_point 426
_chemical_name_systematic
;
Methyl (SR)-10-chloro-1,2,3,4,5,6-hexahydro-6-hydroxy-8-methoxy-1-methyl-
1,9-phenanthroline-6-carboxylate
;
_space_group_IT_number 2
_symmetry_cell_setting triclinic
_symmetry_space_group_name_Hall '-P 1'
_symmetry_space_group_name_H-M 'P -1'
_audit_creation_method SHELXL97
_cell_angle_alpha 100.5740(10)
_cell_angle_beta 101.7510(10)
_cell_angle_gamma 111.8820(10)
_cell_formula_units_Z 2
_cell_length_a 9.2081(4)
_cell_length_b 9.4835(4)
_cell_length_c 11.1287(6)
_cell_measurement_reflns_used 3323
_cell_measurement_temperature 293(2)
_cell_measurement_theta_max 28.32
_cell_measurement_theta_min 1.95
_cell_volume 846.14(7)
_computing_cell_refinement 'SAINT (Siemens, 1996)'
_computing_data_collection 'SMART (Siemens, 1996)'
_computing_data_reduction SAINT
_computing_molecular_graphics SHELXTL
_computing_publication_material 'SHELXTL, PARST95 (Nardelli, 1995) and PLATON (Spek, 1990)'
_computing_structure_refinement SHELXTL
_computing_structure_solution 'SHELXTL (Sheldrick, 1997)'
_diffrn_ambient_temperature 293(2)
_diffrn_detector_area_resol_mean 8.33
_diffrn_measured_fraction_theta_full .955
_diffrn_measured_fraction_theta_max .955
_diffrn_measurement_device_type 'Siemens SMART CCD area-detector'
_diffrn_measurement_method '\w scans'
_diffrn_radiation_monochromator graphite
_diffrn_radiation_source 'fine-focus sealed tube'
_diffrn_radiation_type MoK\a
_diffrn_radiation_wavelength .71073
_diffrn_reflns_av_R_equivalents .057
_diffrn_reflns_av_sigmaI/netI .110
_diffrn_reflns_limit_h_max 12
_diffrn_reflns_limit_h_min -12
_diffrn_reflns_limit_k_max 12
_diffrn_reflns_limit_k_min -12
_diffrn_reflns_limit_l_max 14
_diffrn_reflns_limit_l_min -12
_diffrn_reflns_number 6088
_diffrn_reflns_theta_full 28.24
_diffrn_reflns_theta_max 28.24
_diffrn_reflns_theta_min 1.95
_diffrn_standards_decay_% negligible
_exptl_absorpt_coefficient_mu .247
_exptl_absorpt_correction_T_max .948
_exptl_absorpt_correction_T_min .895
_exptl_absorpt_correction_type empirical
_exptl_absorpt_process_details '(SADABS; Sheldrick, 1996)'
_exptl_crystal_colour 'yellowish green'
_exptl_crystal_density_diffrn 1.330
_exptl_crystal_density_method 'not measured'
_exptl_crystal_description slab
_exptl_crystal_F_000 356
_exptl_crystal_size_max .46
_exptl_crystal_size_mid .36
_exptl_crystal_size_min .22
_refine_diff_density_max .63
_refine_diff_density_min -.62
_refine_ls_extinction_method none
_refine_ls_goodness_of_fit_ref .939
_refine_ls_hydrogen_treatment constr
_refine_ls_matrix_type full
_refine_ls_number_parameters 212
_refine_ls_number_reflns 3990
_refine_ls_number_restraints 2
_refine_ls_restrained_S_all .939
_refine_ls_R_factor_all .111
_refine_ls_R_factor_gt .076
_refine_ls_shift/su_max <0.001
_refine_ls_shift/su_mean .000
_refine_ls_structure_factor_coef Fsqd
_refine_ls_weighting_details 'calc w = 1/[\s^2^(Fo^2^)+(0.1071P)^2^] where P=(Fo^2^+2Fc^2^)/3'
_refine_ls_weighting_scheme calc
_refine_ls_wR_factor_ref .209
_reflns_number_gt 2299
_reflns_number_total 3990
_reflns_threshold_expression I>2\s(I)
_cod_data_source_file sk1492.cif
_cod_data_source_block I
_cod_depositor_comments
;
The following automatic conversions were performed:

'_chemical_melting_point' value '426K' was changed to '426' - the
value should be numeric and without a unit designator.

Automatic conversion script
Id: cif_fix_values 1646 2011-03-28 12:23:43Z adriana 

The following automatic conversions were performed:

'_chemical_melting_point' value '426K' was changed to '426' - the
value should be numeric and without a unit designator.

Automatic conversion script
Id: cif_fix_values 1715 2011-07-08 13:25:40Z adriana 
;
_cod_original_sg_symbol_H-M P-1
_cod_database_code 2012228
_cod_database_fobs_code 2012228

loop_
_symmetry_equiv_pos_as_xyz
'x, y, z'
'-x, -y, -z'

loop_
_atom_site_label
_atom_site_fract_x
_atom_site_fract_y
_atom_site_fract_z
_atom_site_U_iso_or_equiv
_atom_site_adp_type
_atom_site_calc_flag
_atom_site_refinement_flags
_atom_site_occupancy
_atom_site_disorder_assembly
_atom_site_disorder_group
_atom_site_type_symbol
Cl1 .45819(11) .21311(9) .18714(8) .0550(3) Uani d . 1 . . Cl
O1 .3028(2) .7970(3) .3657(2) .0503(6) Uani d . 1 . . O
H1A .3411 .8839 .4188 .075 Uiso calc R 1 . . H
O2 -.0171(3) .3112(3) .0170(2) .0575(6) Uani d . 1 . . O
O3 .5669(3) .8382(2) .2006(2) .0521(6) Uani d . 1 . . O
O4 .6409(3) 1.0135(3) .3897(2) .0564(7) Uani d . 1 . . O
N1 .2167(3) .2805(3) .0998(2) .0391(6) Uani d . 1 . . N
N2 .7440(3) .5413(3) .3051(3) .0481(7) Uani d . 1 . . N
C1 .3702(4) .3479(3) .1796(3) .0362(6) Uani d . 1 . . C
C2 .4532(3) .5035(3) .2557(3) .0323(6) Uani d . 1 . . C
C3 .6239(3) .5831(3) .3428(3) .0361(6) Uani d . 1 . . C
C4 .9080(5) .6318(8) .3933(5) .108(2) Uani d D 1 . . C
H4A .9669 .5658 .3879 .130 Uiso calc R 1 . . H
H4B .9632 .7219 .3640 .130 Uiso calc R 1 . . H
C5 .9225(6) .6899(9) .5249(5) .149(3) Uani d D 1 . . C
H5A 1.0357 .7648 .5682 .179 Uiso calc R 1 . . H
H5B .9002 .6015 .5614 .179 Uiso calc R 1 . . H
C6 .8205(4) .7653(5) .5543(4) .0600(10) Uani d D 1 . . C
H6A .8735 .8766 .5587 .072 Uiso calc R 1 . . H
H6B .8065 .7587 .6374 .072 Uiso calc R 1 . . H
C7 .6541(3) .6888(3) .4544(3) .0372(7) Uani d . 1 . . C
C8 .5202(4) .7338(4) .4785(3) .0398(7) Uani d . 1 . . C
H8A .5668 .8331 .5459 .048 Uiso calc R 1 . . H
H8B .4444 .6526 .5056 .048 Uiso calc R 1 . . H
C9 .4305(3) .7510(3) .3549(3) .0362(7) Uani d . 1 . . C
C10 .3563(3) .5894(3) .2559(3) .0315(6) Uani d . 1 . . C
C11 .1993(4) .5246(4) .1770(3) .0401(7) Uani d . 1 . . C
H11A .1362 .5816 .1761 .048 Uiso calc R 1 . . H
C12 .1361(3) .3693(4) .0974(3) .0392(7) Uani d . 1 . . C
C13 .7499(5) .5374(5) .1754(4) .0674(11) Uani d . 1 . . C
H13A .8091 .4777 .1515 .101 Uiso calc R 1 . . H
H13B .8043 .6437 .1708 .101 Uiso calc R 1 . . H
H13C .6404 .4883 .1179 .101 Uiso calc R 1 . . H
C14 .5584(4) .8815(3) .3185(3) .0375(7) Uani d . 1 . . C
C15 .6896(6) .9556(5) .1650(4) .0739(12) Uani d . 1 . . C
H15A .6901 .9110 .0805 .111 Uiso calc R 1 . . H
H15B .7954 .9884 .2247 .111 Uiso calc R 1 . . H
H15C .6650 1.0456 .1663 .111 Uiso calc R 1 . . H
C16 -.0894(5) .1510(4) -.0618(4) .0714(12) Uani d . 1 . . C
H16A -.1965 .1265 -.1155 .107 Uiso calc R 1 . . H
H16B -.0984 .0810 -.0086 .107 Uiso calc R 1 . . H
H16C -.0219 .1379 -.1142 .107 Uiso calc R 1 . . H

loop_
_atom_site_aniso_label
_atom_site_aniso_U_11
_atom_site_aniso_U_22
_atom_site_aniso_U_33
_atom_site_aniso_U_12
_atom_site_aniso_U_13
_atom_site_aniso_U_23
Cl1 .0605(6) .0455(5) .0550(5) .0324(4) .0027(4) .0000(4)
O1 .0399(12) .0559(13) .0524(14) .0288(11) .0101(10) -.0046(11)
O2 .0366(12) .0470(13) .0606(15) .0086(11) -.0128(11) .0016(12)
O3 .0679(15) .0448(12) .0315(12) .0122(11) .0191(11) .0043(10)
O4 .0703(16) .0379(12) .0477(14) .0123(12) .0257(13) -.0042(11)
N1 .0363(14) .0359(13) .0331(13) .0101(11) .0022(11) .0029(11)
N2 .0299(13) .0573(16) .0555(17) .0235(13) .0066(12) .0089(14)
C1 .0380(16) .0395(16) .0313(15) .0188(14) .0098(13) .0060(13)
C2 .0310(15) .0369(15) .0265(14) .0137(12) .0079(11) .0059(12)
C3 .0298(15) .0398(16) .0372(16) .0155(13) .0062(12) .0109(13)
C4 .044(2) .158(5) .109(4) .061(3) -.002(3) -.006(4)
C5 .052(3) .231(8) .113(5) .076(4) -.029(3) -.041(5)
C6 .0373(19) .068(2) .051(2) .0119(18) -.0048(16) .0042(18)
C7 .0302(15) .0411(16) .0306(15) .0094(13) .0028(12) .0078(13)
C8 .0418(17) .0426(17) .0276(15) .0138(14) .0092(13) .0037(13)
C9 .0316(15) .0411(16) .0328(15) .0173(13) .0082(12) .0013(13)
C10 .0270(14) .0334(14) .0286(14) .0108(12) .0065(11) .0029(11)
C11 .0320(15) .0415(16) .0411(17) .0167(13) .0045(13) .0040(14)
C12 .0260(15) .0419(17) .0378(16) .0066(13) .0030(12) .0086(14)
C13 .060(2) .089(3) .072(3) .040(2) .040(2) .026(2)
C14 .0399(16) .0383(16) .0356(16) .0211(14) .0090(13) .0066(14)
C15 .098(3) .060(2) .059(2) .019(2) .047(2) .015(2)
C16 .050(2) .045(2) .077(3) -.0012(18) -.016(2) .009(2)

loop_
_atom_type_symbol
_atom_type_description
_atom_type_scat_dispersion_real
_atom_type_scat_dispersion_imag
_atom_type_scat_source
C C .0033 .0016 'International Tables Vol C Tables 4.2.6.8 and 6.1.1.4'
H H .0000 .0000 'International Tables Vol C Tables 4.2.6.8 and 6.1.1.4'
N N .0061 .0033 'International Tables Vol C Tables 4.2.6.8 and 6.1.1.4'
O O .0106 .0060 'International Tables Vol C Tables 4.2.6.8 and 6.1.1.4'
Cl Cl .1484 .1585 'International Tables Vol C Tables 4.2.6.8 and 6.1.1.4'

loop_
_geom_angle_atom_site_label_1
_geom_angle_atom_site_label_2
_geom_angle_atom_site_label_3
_geom_angle
_geom_angle_publ_flag
C9 O1 H1A 109.5 ?
C12 O2 C16 118.4(3) ?
C14 O3 C15 115.9(3) ?
C12 N1 C1 116.7(2) ?
C3 N2 C4 113.9(3) yes
C3 N2 C13 116.8(3) ?
C4 N2 C13 109.3(3) ?
N1 C1 C2 126.0(3) ?
N1 C1 Cl1 112.8(2) ?
C2 C1 Cl1 121.1(2) ?
C1 C2 C10 114.3(2) ?
C1 C2 C3 127.6(3) ?
C10 C2 C3 117.9(2) ?
C7 C3 N2 124.0(3) yes
C7 C3 C2 117.7(2) ?
N2 C3 C2 118.3(2) ?
C5 C4 N2 117.4(4) ?
C5 C4 H4A 108.0 ?
N2 C4 H4A 108.0 ?
C5 C4 H4B 108.0 ?
N2 C4 H4B 108.0 ?
H4A C4 H4B 107.2 ?
C4 C5 C6 117.8(5) ?
C4 C5 H5A 107.9 ?
C6 C5 H5A 107.9 ?
C4 C5 H5B 107.9 ?
C6 C5 H5B 107.9 ?
H5A C5 H5B 107.2 ?
C5 C6 C7 111.4(3) ?
C5 C6 H6A 109.3 ?
C7 C6 H6A 109.3 ?
C5 C6 H6B 109.3 ?
C7 C6 H6B 109.3 ?
H6A C6 H6B 108.0 ?
C3 C7 C8 119.0(3) yes
C3 C7 C6 121.5(3) ?
C8 C7 C6 119.5(3) ?
C7 C8 C9 108.4(2) yes
C7 C8 H8A 110.0 ?
C9 C8 H8A 110.0 ?
C7 C8 H8B 110.0 ?
C9 C8 H8B 110.0 ?
H8A C8 H8B 108.4 ?
O1 C9 C8 114.1(2) ?
O1 C9 C10 108.4(2) yes
C8 C9 C10 106.8(2) yes
O1 C9 C14 107.7(2) yes
C8 C9 C14 106.9(2) ?
C10 C9 C14 113.2(2) ?
C11 C10 C2 121.0(3) ?
C11 C10 C9 121.9(2) ?
C2 C10 C9 116.9(2) ?
C10 C11 C12 117.9(3) ?
C10 C11 H11A 121.0 ?
C12 C11 H11A 121.0 ?
N1 C12 O2 120.1(3) ?
N1 C12 C11 123.5(3) ?
O2 C12 C11 116.4(3) ?
N2 C13 H13A 109.5 ?
N2 C13 H13B 109.5 ?
H13A C13 H13B 109.5 ?
N2 C13 H13C 109.5 ?
H13A C13 H13C 109.5 ?
H13B C13 H13C 109.5 ?
O4 C14 O3 122.6(3) ?
O4 C14 C9 122.9(3) ?
O3 C14 C9 114.5(2) ?
O3 C15 H15A 109.5 ?
O3 C15 H15B 109.5 ?
H15A C15 H15B 109.5 ?
O3 C15 H15C 109.5 ?
H15A C15 H15C 109.5 ?
H15B C15 H15C 109.5 ?
O2 C16 H16A 109.5 ?
O2 C16 H16B 109.5 ?
H16A C16 H16B 109.5 ?
O2 C16 H16C 109.5 ?
H16A C16 H16C 109.5 ?
H16B C16 H16C 109.5 ?

loop_
_geom_bond_atom_site_label_1
_geom_bond_atom_site_label_2
_geom_bond_site_symmetry_2
_geom_bond_distance
_geom_bond_publ_flag
Cl1 C1 . 1.755(3) ?
O1 C9 . 1.417(3) ?
O1 H1A . .8200 ?
O2 C12 . 1.348(3) ?
O2 C16 . 1.428(4) ?
O3 C14 . 1.329(3) ?
O3 C15 . 1.442(4) ?
O4 C14 . 1.206(3) ?
N1 C12 . 1.314(4) yes
N1 C1 . 1.343(4) yes
N2 C3 . 1.418(4) yes
N2 C4 . 1.450(5) yes
N2 C13 . 1.451(5) ?
C1 C2 . 1.385(4) ?
C2 C10 . 1.415(4) yes
C2 C3 . 1.485(4) yes
C3 C7 . 1.349(4) yes
C4 C5 . 1.426(4) ?
C4 H4A . .9700 ?
C4 H4B . .9700 ?
C5 C6 . 1.429(4) ?
C5 H5A . .9700 ?
C5 H5B . .9700 ?
C6 C7 . 1.514(4) yes
C6 H6A . .9700 ?
C6 H6B . .9700 ?
C7 C8 . 1.503(4) yes
C8 C9 . 1.524(4) yes
C8 H8A . .9700 ?
C8 H8B . .9700 ?
C9 C10 . 1.524(4) yes
C9 C14 . 1.541(4) ?
C10 C11 . 1.364(4) ?
C11 C12 . 1.402(4) ?
C11 H11A . .9300 ?
C13 H13A . .9600 ?
C13 H13B . .9600 ?
C13 H13C . .9600 ?
C15 H15A . .9600 ?
C15 H15B . .9600 ?
C15 H15C . .9600 ?
C16 H16A . .9600 ?
C16 H16B . .9600 ?
C16 H16C . .9600 ?

loop_
_geom_torsion_atom_site_label_1
_geom_torsion_atom_site_label_2
_geom_torsion_atom_site_label_3
_geom_torsion_atom_site_label_4
_geom_torsion
_geom_torsion_publ_flag
C12 N1 C1 C2 -2.6(4) ?
C12 N1 C1 Cl1 173.8(2) ?
N1 C1 C2 C10 6.8(4) ?
Cl1 C1 C2 C10 -169.3(2) ?
N1 C1 C2 C3 -178.5(3) ?
Cl1 C1 C2 C3 5.4(4) ?
C4 N2 C3 C7 -4.5(5) ?
C13 N2 C3 C7 -133.5(3) ?
C4 N2 C3 C2 176.8(4) ?
C13 N2 C3 C2 47.8(4) ?
C1 C2 C3 C7 -142.8(3) ?
C10 C2 C3 C7 31.6(4) yes
C1 C2 C3 N2 35.9(4) yes
C10 C2 C3 N2 -149.6(3) yes
C3 N2 C4 C5 28.8(8) ?
C13 N2 C4 C5 161.4(6) ?
N2 C4 C5 C6 -46.3(10) ?
C4 C5 C6 C7 35.1(9) ?
N2 C3 C7 C8 174.7(3) ?
C2 C3 C7 C8 -6.6(4) ?
N2 C3 C7 C6 -4.0(5) ?
C2 C3 C7 C6 174.7(3) ?
C5 C6 C7 C3 -10.9(6) ?
C5 C6 C7 C8 170.4(4) ?
C3 C7 C8 C9 -40.5(4) ?
C6 C7 C8 C9 138.3(3) ?
C7 C8 C9 O1 -178.6(2) ?
C7 C8 C9 C10 61.6(3) ?
C7 C8 C9 C14 -59.7(3) ?
C1 C2 C10 C11 -5.8(4) ?
C3 C2 C10 C11 179.1(3) ?
C1 C2 C10 C9 169.5(2) ?
C3 C2 C10 C9 -5.6(4) ?
O1 C9 C10 C11 12.0(4) ?
C8 C9 C10 C11 135.3(3) ?
C14 C9 C10 C11 -107.4(3) ?
O1 C9 C10 C2 -163.3(2) ?
C8 C9 C10 C2 -40.0(3) ?
C14 C9 C10 C2 77.4(3) ?
C2 C10 C11 C12 1.0(4) ?
C9 C10 C11 C12 -174.0(3) ?
C1 N1 C12 O2 178.1(3) ?
C1 N1 C12 C11 -3.1(4) yes
C16 O2 C12 N1 1.7(4) yes
C16 O2 C12 C11 -177.2(3) ?
C10 C11 C12 N1 3.8(5) ?
C10 C11 C12 O2 -177.4(3) ?
C15 O3 C14 O4 4.1(5) ?
C15 O3 C14 C9 -177.8(3) ?
O1 C9 C14 O4 67.0(3) ?
C8 C9 C14 O4 -56.0(3) ?
C10 C9 C14 O4 -173.2(3) yes
O1 C9 C14 O3 -111.1(3) ?
C8 C9 C14 O3 125.9(3) ?
C10 C9 C14 O3 8.7(3) ?

loop_
_cod_related_entry_id
_cod_related_entry_database
_cod_related_entry_code
1 ChemSpider 21107375
